data_1531564
loop_
_publ_author_name
'Ijjaali, I.'
'Ibers, J.A.'

_publ_section_title
;
 Preparation and structures of Cs Gd2 Cu3 Se5 and Cs Tb2 Cu3 Se5
;
_journal_name_full 'Journal of Alloys Compd.'
_journal_page_first 124
_journal_page_last 127
_journal_volume 353
_journal_year 2003
_chemical_formula_sum 'Cs Cu3 Gd2 Se5'
_chemical_name_systematic 'Cs (Gd2 Cu3 Se5)'
_space_group_IT_number 63
_symmetry_space_group_name_Hall '-C 2c 2'
_symmetry_space_group_name_H-M 'C m c m'
_cell_angle_alpha 90
_cell_angle_beta 90
_cell_angle_gamma 90
_cell_formula_units_Z 4
_cell_length_a 4.1417
_cell_length_b 14.6422
_cell_length_c 17.4543
_cell_volume 1058.492
_citation_journal_id_ASTM JALCEU
_cod_data_source_file Ijjaali_JALCEU_2003_1364.cif
_cod_data_source_block Cs1Cu3Gd2Se5
_cod_original_formula_sum 'Cs1 Cu3 Gd2 Se5'
_cod_database_code 1531564

loop_
_symmetry_equiv_pos_as_xyz
x,y,z
-x,-y,z+1/2
x,-y,-z
-x,y,-z+1/2
-x,-y,-z
x,y,-z-1/2
-x,y,z
x,-y,z-1/2
x+1/2,y+1/2,z
-x+1/2,-y+1/2,z+1/2
x+1/2,-y+1/2,-z
-x+1/2,y+1/2,-z+1/2
-x+1/2,-y+1/2,-z
x+1/2,y+1/2,-z-1/2
-x+1/2,y+1/2,z
x+1/2,-y+1/2,z-1/2

loop_
_atom_site_label
_atom_site_type_symbol
_atom_site_fract_x
_atom_site_fract_y
_atom_site_fract_z
_atom_site_occupancy
_atom_site_U_iso_or_equiv
Se1 Se-2 0 0.06 0.11171 1 0.0
Se2 Se-2 0 0.73775 0.25 1 0.0
Se3 Se-2 0 0.33204 0.07035 1 0.0
Cu2 Cu+1 0 0.08344 0.53203 1 0.0
Gd1 Gd+3 0 0.307665 0.591803 1 0.0
Cs1 Cs+1 0 0.43883 0.25 1 0.0
Cu1 Cu+1 0 0.15753 0.25 1 0.0
